data_7222487
loop_
_publ_author_name
'Massoud, Salah S.'
'Junk, Thomas'
'Louka, Febee R.'
'Herchel, Radovan'
'Travnicek, Zdenek'
'Fischer, Roland'
'Mautner, Franz Andreas'

_publ_section_title
;
 Synthesis, structure and magnetic characterization of dinuclear
 copper(II) complexes bridged by bicompartmental phenolate
;
_journal_name_full 'RSC Adv.'
_journal_paper_doi 10.1039/C5RA19358C
_journal_year 2015
_chemical_formula_moiety 'C36 H30 Cl Cu2 N12 O, F6 P, 2(C2 H3 N)'
_chemical_formula_sum 'C40 H36 Cl Cu2 F6 N14 O P'
_chemical_formula_weight 1036.35
_chemical_name_common '[Cu2(L-Cl-O)(dca)2](MeCN)2'
_chemical_name_systematic
; 
 ? 
;
_space_group_IT_number 33
_symmetry_cell_setting orthorhombic
_symmetry_space_group_name_Hall 'P 2c -2n'
_symmetry_space_group_name_H-M 'P n a 21'
_atom_sites_solution_hydrogens geom
_atom_sites_solution_primary direct
_atom_sites_solution_secondary difmap
_audit_creation_method SHELXL
_audit_update_record
;
2015-04-20 deposited with the CCDC.
2015-10-07 downloaded from the CCDC.
;
_cell_angle_alpha 90.00
_cell_angle_beta 90.00
_cell_angle_gamma 90.00
_cell_formula_units_Z 4
_cell_length_a 16.2623(7)
_cell_length_b 12.0018(5)
_cell_length_c 21.7768(9)
_cell_measurement_reflns_used 9936
_cell_measurement_temperature 100(2)
_cell_measurement_theta_max 26.46
_cell_measurement_theta_min 2.50
_cell_volume 4250.3(3)
_computing_cell_refinement 'Bruker SAINT'
_computing_data_collection 'Bruker APEX2'
_computing_data_reduction 'Bruker SAINT'
_computing_structure_refinement 'SHELXL-97 (Sheldrick, 2008)'
_computing_structure_solution 'SHELXS-97 (Sheldrick, 2008)'
_diffrn_ambient_temperature 100(2)
_diffrn_measured_fraction_theta_full 1.000
_diffrn_measured_fraction_theta_max 1.000
_diffrn_measurement_device_type 'Bruker APEX-II CCD'
_diffrn_measurement_method \w-scans
_diffrn_radiation_monochromator graphite
_diffrn_radiation_source 'fine-focus sealed tube'
_diffrn_radiation_type MoK\a
_diffrn_radiation_wavelength 0.71073
_diffrn_reflns_av_R_equivalents 0.0863
_diffrn_reflns_av_unetI/netI 0.0861
_diffrn_reflns_limit_h_max 20
_diffrn_reflns_limit_h_min -20
_diffrn_reflns_limit_k_max 15
_diffrn_reflns_limit_k_min -14
_diffrn_reflns_limit_l_max 25
_diffrn_reflns_limit_l_min -27
_diffrn_reflns_number 70106
_diffrn_reflns_theta_full 26.50
_diffrn_reflns_theta_max 26.50
_diffrn_reflns_theta_min 1.87
_exptl_absorpt_coefficient_mu 1.181
_exptl_absorpt_correction_T_max 0.8713
_exptl_absorpt_correction_T_min 0.7410
_exptl_absorpt_correction_type multi-scan
_exptl_absorpt_process_details SADABS
_exptl_crystal_colour blue
_exptl_crystal_density_diffrn 1.620
_exptl_crystal_density_method 'not measured'
_exptl_crystal_description block
_exptl_crystal_F_000 2104
_exptl_crystal_size_max 0.27
_exptl_crystal_size_mid 0.23
_exptl_crystal_size_min 0.12
_refine_diff_density_max 0.805
_refine_diff_density_min -1.128
_refine_diff_density_rms 0.164
_refine_ls_abs_structure_details 'Flack H D (1983), Acta Cryst. A39, 876-881'
_refine_ls_abs_structure_Flack 0.49(6)
_refine_ls_extinction_method none
_refine_ls_goodness_of_fit_ref 1.115
_refine_ls_matrix_type full
_refine_ls_number_parameters 589
_refine_ls_number_reflns 8660
_refine_ls_number_restraints 1
_refine_ls_restrained_S_all 1.115
_refine_ls_R_factor_all 0.0912
_refine_ls_R_factor_gt 0.0653
_refine_ls_shift/su_max 0.000
_refine_ls_shift/su_mean 0.000
_refine_ls_structure_factor_coef Fsqd
_refine_ls_weighting_details 'calc w=1/[\s^2^(Fo^2^)+(0.0947P)^2^+2.2568P] where P=(Fo^2^+2Fc^2^)/3'
_refine_ls_weighting_scheme calc
_refine_ls_wR_factor_gt 0.1612
_refine_ls_wR_factor_ref 0.1893
_reflns_number_gt 6945
_reflns_number_total 8660
_reflns_threshold_expression >2sigma(I)
_cod_data_source_file c5ra19358c2.cif
_cod_data_source_block rf2724
_cod_depositor_comments
;
The following automatic conversions were performed:

'_symmetry_cell_setting' value 'Orthorhombic' changed to
'orthorhombic' according to
/usr/data/users/saulius/crontab/automatic-downloads/rss-feeds/RSC/lib/dictionaries/cif_core.dic
dictionary named 'cif_core.dic' version 2.4.2 from 2011-04-26.

Automatic conversion script
Id: cif_fix_values 3271 2015-04-21 07:52:19Z andrius 
;
_cod_database_code 7222487

loop_
_symmetry_equiv_pos_as_xyz
'x, y, z'
'-x, -y, z+1/2'
'x+1/2, -y+1/2, z'
'-x+1/2, y+1/2, z+1/2'

loop_
_atom_site_label
_atom_site_type_symbol
_atom_site_fract_x
_atom_site_fract_y
_atom_site_fract_z
_atom_site_U_iso_or_equiv
_atom_site_adp_type
_atom_site_occupancy
_atom_site_calc_flag
_atom_site_refinement_flags
Cu1 Cu 0.34011(4) 0.40504(6) 0.51133(4) 0.0156(2) Uani 1 d .
Cu2 Cu 0.42189(4) 0.40073(5) 0.33458(4) 0.01397(19) Uani 1 d .
O1 O 0.3822(3) 0.4700(3) 0.4227(2) 0.0131(8) Uani 1 d .
N1 N 0.4097(3) 0.5179(5) 0.5599(3) 0.0190(12) Uani 1 d .
N2 N 0.2553(3) 0.5229(4) 0.5172(3) 0.0171(12) Uani 1 d .
N3 N 0.4322(3) 0.3045(5) 0.5314(3) 0.0192(13) Uani 1 d .
N4 N 0.3587(3) 0.5162(4) 0.2841(3) 0.0176(12) Uani 1 d .
N5 N 0.5113(3) 0.5143(4) 0.3320(3) 0.0201(12) Uani 1 d .
N6 N 0.3270(3) 0.3051(4) 0.3093(3) 0.0186(13) Uani 1 d .
N7 N 0.2650(4) 0.2844(4) 0.4861(3) 0.0235(14) Uani 1 d .
N8 N 0.1858(4) 0.1113(5) 0.4823(3) 0.0312(16) Uani 1 d .
N9 N 0.1700(4) -0.0225(5) 0.5696(4) 0.0367(17) Uani 1 d .
N10 N 0.4909(3) 0.2763(4) 0.3621(3) 0.0193(13) Uani 1 d .
N11 N 0.5825(4) 0.1145(5) 0.3700(3) 0.0300(15) Uani 1 d .
N12 N 0.5970(4) -0.0296(5) 0.2892(4) 0.0341(17) Uani 1 d .
C34 C 0.2283(4) 0.2016(6) 0.4866(4) 0.0233(17) Uani 1 d .
C35 C 0.1803(4) 0.0424(6) 0.5306(4) 0.0275(19) Uani 1 d .
C36 C 0.5346(4) 0.1985(6) 0.3619(3) 0.0180(14) Uani 1 d .
C37 C 0.5873(4) 0.0398(5) 0.3255(4) 0.0219(17) Uani 1 d .
Cl1 Cl 0.38038(14) 0.95963(13) 0.42242(13) 0.0406(5) Uani 1 d .
C15 C 0.2770(4) 0.6119(5) 0.5524(4) 0.0192(15) Uani 1 d .
C3 C 0.4227(4) 0.7599(6) 0.4685(4) 0.0223(17) Uani 1 d .
H3 H 0.4505 0.8010 0.4994 0.027 Uiso 1 calc R
C10 C 0.5532(5) 0.2813(6) 0.5926(4) 0.0267(17) Uani 1 d .
H10 H 0.5898 0.3102 0.6227 0.032 Uiso 1 calc R
C12 C 0.5143(4) 0.1380(6) 0.5213(4) 0.0224(15) Uani 1 d .
H12 H 0.5227 0.0673 0.5026 0.027 Uiso 1 calc R
C11 C 0.5682(4) 0.1781(6) 0.5659(4) 0.0267(17) Uani 1 d .
H11 H 0.6146 0.1353 0.5780 0.032 Uiso 1 calc R
C28 C 0.2810(4) 0.3457(5) 0.2646(3) 0.0202(15) Uani 1 d .
C16 C 0.2296(4) 0.7088(6) 0.5522(4) 0.0247(16) Uani 1 d .
H16 H 0.2449 0.7707 0.5768 0.030 Uiso 1 calc R
C1 C 0.3826(4) 0.5809(4) 0.4222(4) 0.0186(13) Uani 1 d .
C14 C 0.3535(4) 0.5981(5) 0.5907(4) 0.0210(16) Uani 1 d .
H14A H 0.3814 0.6709 0.5956 0.025 Uiso 1 calc R
H14B H 0.3387 0.5701 0.6320 0.025 Uiso 1 calc R
C2 C 0.4236(3) 0.6411(6) 0.4690(3) 0.0161(14) Uani 1 d .
C6 C 0.3420(3) 0.6411(5) 0.3761(4) 0.0161(15) Uani 1 d .
C20 C 0.2997(4) 0.5766(5) 0.3255(3) 0.0171(14) Uani 1 d .
H20A H 0.2617 0.5217 0.3442 0.021 Uiso 1 calc R
H20B H 0.2664 0.6287 0.3006 0.021 Uiso 1 calc R
C5 C 0.3416(3) 0.7563(5) 0.3761(4) 0.0179(16) Uani 1 d .
H5 H 0.3142 0.7958 0.3443 0.021 Uiso 1 calc R
C7 C 0.4672(3) 0.5778(5) 0.5179(4) 0.0183(14) Uani 1 d .
H7A H 0.5013 0.6300 0.5422 0.022 Uiso 1 calc R
H7B H 0.5046 0.5229 0.4985 0.022 Uiso 1 calc R
C4 C 0.3811(4) 0.8137(5) 0.4225(4) 0.0230(14) Uani 1 d .
C18 C 0.1383(4) 0.6221(6) 0.4807(4) 0.0249(16) Uani 1 d .
H18 H 0.0901 0.6239 0.4561 0.030 Uiso 1 calc R
C13 C 0.4480(4) 0.2045(5) 0.5050(4) 0.0210(15) Uani 1 d .
H13 H 0.4119 0.1787 0.4738 0.025 Uiso 1 calc R
C19 C 0.1874(4) 0.5286(5) 0.4821(4) 0.0196(15) Uani 1 d .
H19 H 0.1729 0.4662 0.4576 0.024 Uiso 1 calc R
C29 C 0.2115(4) 0.2902(6) 0.2435(4) 0.0264(17) Uani 1 d .
H29 H 0.1781 0.3218 0.2123 0.032 Uiso 1 calc R
C27 C 0.3105(5) 0.4546(6) 0.2378(4) 0.0272(17) Uani 1 d .
H27A H 0.3450 0.4399 0.2012 0.033 Uiso 1 calc R
H27B H 0.2627 0.4999 0.2247 0.033 Uiso 1 calc R
C9 C 0.4845(4) 0.3416(5) 0.5751(3) 0.0224(15) Uani 1 d .
C17 C 0.1606(4) 0.7139(6) 0.5160(5) 0.0316(18) Uani 1 d .
H17 H 0.1283 0.7798 0.5151 0.038 Uiso 1 calc R
C22 C 0.4919(4) 0.6054(5) 0.2990(4) 0.0219(15) Uani 1 d .
C25 C 0.6259(4) 0.6100(6) 0.3768(4) 0.0305(18) Uani 1 d .
H25 H 0.6715 0.6099 0.4040 0.037 Uiso 1 calc R
C21 C 0.4199(4) 0.5938(5) 0.2575(4) 0.0233(17) Uani 1 d .
H21A H 0.3942 0.6677 0.2510 0.028 Uiso 1 calc R
H21B H 0.4384 0.5654 0.2171 0.028 Uiso 1 calc R
C23 C 0.5380(4) 0.7032(6) 0.3038(4) 0.0293(18) Uani 1 d .
H23 H 0.5232 0.7678 0.2811 0.035 Uiso 1 calc R
C32 C 0.3074(4) 0.2055(6) 0.3345(4) 0.0271(16) Uani 1 d .
H32 H 0.3410 0.1762 0.3664 0.033 Uiso 1 calc R
C24 C 0.6057(4) 0.7044(6) 0.3421(5) 0.034(2) Uani 1 d .
H24 H 0.6387 0.7695 0.3449 0.041 Uiso 1 calc R
C30 C 0.1920(5) 0.1879(6) 0.2689(4) 0.0328(19) Uani 1 d .
H30 H 0.1457 0.1474 0.2545 0.039 Uiso 1 calc R
C8 C 0.4602(4) 0.4513(5) 0.6044(4) 0.0214(15) Uani 1 d .
H8A H 0.4280 0.4371 0.6421 0.026 Uiso 1 calc R
H8B H 0.5101 0.4937 0.6159 0.026 Uiso 1 calc R
C26 C 0.5761(4) 0.5160(6) 0.3698(4) 0.0218(16) Uani 1 d .
H26 H 0.5889 0.4508 0.3926 0.026 Uiso 1 calc R
C31 C 0.2400(4) 0.1453(6) 0.3150(4) 0.0279(18) Uani 1 d .
H31 H 0.2270 0.0755 0.3333 0.033 Uiso 1 calc R
N13 N 0.8965(6) 0.6019(6) 0.6073(4) 0.054(2) Uani 1 d .
C38 C 0.8824(5) 0.5160(8) 0.6211(4) 0.042(2) Uani 1 d .
C39 C 0.8620(6) 0.4017(6) 0.6433(5) 0.046(2) Uani 1 d .
H39A H 0.8047 0.3844 0.6332 0.069 Uiso 1 calc R
H39B H 0.8696 0.3982 0.6879 0.069 Uiso 1 calc R
H39C H 0.8984 0.3474 0.6235 0.069 Uiso 1 calc R
N14 N 0.5109(5) 0.6725(6) 0.6978(4) 0.0444(19) Uani 1 d .
C40 C 0.5321(5) 0.7620(8) 0.6964(4) 0.039(2) Uani 1 d .
C41 C 0.5648(7) 0.8772(10) 0.6972(7) 0.070(4) Uani 1 d .
H41A H 0.5426 0.9188 0.6622 0.105 Uiso 1 calc R
H41B H 0.6249 0.8751 0.6944 0.105 Uiso 1 calc R
H41C H 0.5486 0.9140 0.7355 0.105 Uiso 1 calc R
P1 P 0.74548(14) 0.1244(2) 0.69918(12) 0.0428(6) Uani 1 d .
F1 F 0.7131(3) 0.0142(6) 0.6668(3) 0.076(2) Uani 1 d .
F2 F 0.6637(6) 0.1855(9) 0.6860(4) 0.136(5) Uani 1 d .
F3 F 0.7764(5) 0.2314(5) 0.7332(3) 0.077(2) Uani 1 d .
F4 F 0.8253(4) 0.0588(5) 0.7171(3) 0.0629(16) Uani 1 d .
F5 F 0.7830(5) 0.1608(4) 0.6366(3) 0.0663(18) Uani 1 d .
F6 F 0.7055(4) 0.0816(5) 0.7630(3) 0.0712(19) Uani 1 d .

loop_
_atom_site_aniso_label
_atom_site_aniso_U_11
_atom_site_aniso_U_22
_atom_site_aniso_U_33
_atom_site_aniso_U_23
_atom_site_aniso_U_13
_atom_site_aniso_U_12
Cu1 0.0089(3) 0.0125(4) 0.0254(4) -0.0016(4) -0.0032(3) 0.0001(3)
Cu2 0.0053(3) 0.0109(3) 0.0257(4) 0.0022(4) -0.0012(3) 0.0016(2)
O1 0.0078(17) 0.0064(17) 0.025(2) 0.002(2) 0.0005(16) 0.0001(17)
N1 0.011(3) 0.017(3) 0.029(3) -0.006(3) -0.003(2) 0.004(2)
N2 0.006(2) 0.014(2) 0.032(3) 0.005(3) 0.003(3) -0.0030(18)
N3 0.018(3) 0.014(3) 0.026(4) -0.004(2) -0.001(2) 0.004(2)
N4 0.011(2) 0.016(3) 0.026(3) 0.005(2) -0.002(2) 0.002(2)
N5 0.008(2) 0.020(3) 0.032(3) 0.002(3) 0.008(3) 0.004(2)
N6 0.009(2) 0.016(3) 0.031(3) -0.003(3) 0.000(2) -0.003(2)
N7 0.018(3) 0.016(3) 0.037(4) 0.003(3) -0.003(3) -0.003(2)
N8 0.025(3) 0.023(3) 0.045(4) 0.001(3) 0.000(3) -0.010(3)
N9 0.029(3) 0.018(3) 0.063(5) 0.008(3) -0.009(3) -0.003(3)
N10 0.013(3) 0.017(3) 0.028(3) 0.000(3) -0.006(2) 0.008(2)
N11 0.027(3) 0.029(3) 0.034(4) 0.004(3) -0.006(3) 0.018(3)
N12 0.019(3) 0.024(3) 0.059(5) -0.004(3) 0.004(3) 0.007(3)
C34 0.013(3) 0.019(3) 0.038(5) -0.001(3) -0.003(3) -0.005(3)
C35 0.007(3) 0.021(4) 0.054(5) -0.011(4) -0.001(3) 0.000(3)
C36 0.005(3) 0.024(3) 0.025(4) -0.001(3) 0.000(3) -0.006(3)
C37 0.009(3) 0.014(3) 0.043(5) 0.007(4) 0.000(3) 0.003(2)
Cl1 0.0454(10) 0.0123(7) 0.0642(13) -0.0009(10) -0.0201(10) 0.0010(8)
C15 0.009(3) 0.017(3) 0.032(4) 0.004(3) 0.003(3) -0.001(2)
C3 0.012(3) 0.019(4) 0.035(5) -0.004(3) -0.006(3) -0.005(2)
C10 0.024(4) 0.021(4) 0.035(5) 0.000(3) -0.010(3) 0.005(3)
C12 0.017(3) 0.019(3) 0.031(4) -0.004(3) 0.002(3) 0.003(3)
C11 0.019(3) 0.019(3) 0.042(5) 0.002(3) 0.002(3) 0.007(3)
C28 0.015(3) 0.016(3) 0.030(4) -0.004(3) -0.004(3) 0.010(3)
C16 0.018(3) 0.019(3) 0.037(4) -0.007(3) 0.006(3) 0.002(3)
C1 0.009(2) 0.016(3) 0.031(3) -0.003(3) 0.000(2) -0.003(2)
C14 0.018(3) 0.013(3) 0.032(4) -0.004(3) -0.003(3) 0.004(2)
C2 0.006(3) 0.015(3) 0.027(4) 0.005(3) -0.005(3) 0.002(2)
C6 0.005(3) 0.010(3) 0.034(4) 0.002(3) 0.002(3) 0.003(2)
C20 0.007(3) 0.016(3) 0.028(4) -0.003(3) -0.004(3) 0.003(2)
C5 0.006(3) 0.013(3) 0.034(5) 0.001(3) 0.000(3) 0.000(2)
C7 0.006(3) 0.014(3) 0.035(4) -0.006(3) -0.004(3) -0.003(2)
C4 0.009(3) 0.016(3) 0.044(4) 0.000(4) 0.000(3) 0.005(3)
C18 0.005(3) 0.025(3) 0.044(5) 0.005(3) -0.003(3) -0.001(3)
C13 0.016(3) 0.014(3) 0.034(4) 0.000(3) -0.002(3) -0.001(2)
C19 0.009(3) 0.014(3) 0.036(4) -0.003(3) 0.008(3) -0.005(2)
C29 0.010(3) 0.024(4) 0.045(5) -0.006(3) -0.009(3) 0.003(3)
C27 0.025(4) 0.025(4) 0.032(4) 0.002(3) -0.012(3) 0.003(3)
C9 0.023(4) 0.016(3) 0.028(4) 0.004(3) 0.000(3) 0.004(3)
C17 0.013(3) 0.021(3) 0.060(5) 0.004(4) 0.002(4) 0.009(3)
C22 0.017(3) 0.017(3) 0.032(4) 0.004(3) 0.013(3) 0.001(3)
C25 0.012(3) 0.026(4) 0.053(5) -0.007(4) 0.007(3) -0.003(3)
C21 0.023(4) 0.016(4) 0.031(4) 0.008(3) 0.007(3) 0.005(3)
C23 0.017(3) 0.019(3) 0.051(5) 0.004(3) 0.012(3) 0.002(3)
C32 0.020(3) 0.026(3) 0.036(4) 0.004(4) 0.007(4) 0.002(3)
C24 0.014(3) 0.020(3) 0.069(6) -0.003(4) 0.008(4) -0.005(3)
C30 0.011(3) 0.034(4) 0.054(5) -0.016(4) -0.002(3) -0.004(3)
C8 0.013(3) 0.018(3) 0.033(4) -0.007(3) -0.009(3) 0.005(3)
C26 0.004(3) 0.020(3) 0.041(5) -0.001(3) 0.001(3) 0.000(2)
C31 0.014(3) 0.018(3) 0.052(5) -0.006(3) 0.008(3) -0.007(3)
N13 0.081(6) 0.025(4) 0.056(5) 0.010(4) 0.005(5) 0.021(4)
C38 0.037(5) 0.050(6) 0.041(5) -0.005(5) 0.003(4) 0.008(4)
C39 0.042(5) 0.033(5) 0.063(7) -0.013(4) 0.024(5) -0.009(4)
N14 0.043(4) 0.043(4) 0.047(5) -0.011(4) -0.006(4) 0.005(3)
C40 0.023(4) 0.047(5) 0.047(6) -0.012(4) 0.000(4) 0.002(4)
C41 0.052(6) 0.056(6) 0.101(10) -0.009(7) -0.012(7) -0.016(5)
P1 0.0329(12) 0.0501(13) 0.0453(14) -0.0151(12) -0.0020(10) 0.0112(10)
F1 0.039(3) 0.089(5) 0.102(5) -0.039(4) 0.014(3) -0.010(3)
F2 0.141(8) 0.188(10) 0.080(5) -0.044(6) -0.037(6) 0.133(7)
F3 0.123(6) 0.036(3) 0.071(4) -0.013(3) 0.026(4) 0.001(3)
F4 0.064(4) 0.067(4) 0.057(4) -0.007(3) 0.003(3) 0.009(3)
F5 0.127(5) 0.031(3) 0.040(3) 0.002(3) 0.029(3) 0.020(3)
F6 0.073(4) 0.076(4) 0.065(4) -0.010(4) 0.026(4) 0.003(3)

loop_
_atom_type_symbol
_atom_type_description
_atom_type_scat_dispersion_real
_atom_type_scat_dispersion_imag
_atom_type_scat_source
C C 0.0033 0.0016 'International Tables Vol C Tables 4.2.6.8 and 6.1.1.4'
H H 0.0000 0.0000 'International Tables Vol C Tables 4.2.6.8 and 6.1.1.4'
N N 0.0061 0.0033 'International Tables Vol C Tables 4.2.6.8 and 6.1.1.4'
Cl Cl 0.1484 0.1585 'International Tables Vol C Tables 4.2.6.8 and 6.1.1.4'
Cu Cu 0.3201 1.2651 'International Tables Vol C Tables 4.2.6.8 and 6.1.1.4'
P P 0.1023 0.0942 'International Tables Vol C Tables 4.2.6.8 and 6.1.1.4'
F F 0.0171 0.0103 'International Tables Vol C Tables 4.2.6.8 and 6.1.1.4'
O O 0.0106 0.0060 'International Tables Vol C Tables 4.2.6.8 and 6.1.1.4'

loop_
_geom_angle_atom_site_label_1
_geom_angle_atom_site_label_2
_geom_angle_atom_site_label_3
_geom_angle
N7 Cu1 N3 94.7(2)
N7 Cu1 N2 96.4(2)
N3 Cu1 N2 162.1(3)
N7 Cu1 N1 165.2(3)
N3 Cu1 N1 82.6(2)
N2 Cu1 N1 83.1(2)
N7 Cu1 O1 102.1(2)
N3 Cu1 O1 100.1(2)
N2 Cu1 O1 91.2(2)
N1 Cu1 O1 92.7(2)
N10 Cu2 N5 96.4(2)
N10 Cu2 N6 95.1(2)
N5 Cu2 N6 161.3(3)
N10 Cu2 N4 165.2(3)
N5 Cu2 N4 83.6(2)
N6 Cu2 N4 81.5(2)
N10 Cu2 O1 101.0(2)
N5 Cu2 O1 88.8(2)
N6 Cu2 O1 103.4(2)
N4 Cu2 O1 93.8(2)
C1 O1 Cu2 111.8(4)
C1 O1 Cu1 111.4(4)
Cu2 O1 Cu1 136.82(17)
C14 N1 C7 110.5(5)
C14 N1 C8 113.0(6)
C7 N1 C8 108.0(5)
C14 N1 Cu1 108.7(4)
C7 N1 Cu1 110.2(4)
C8 N1 Cu1 106.4(4)
C19 N2 C15 119.6(5)
C19 N2 Cu1 124.8(4)
C15 N2 Cu1 114.6(4)
C9 N3 C13 118.1(6)
C9 N3 Cu1 115.6(4)
C13 N3 Cu1 126.3(5)
C27 N4 C21 113.9(6)
C27 N4 C20 108.2(5)
C21 N4 C20 111.1(5)
C27 N4 Cu2 107.1(4)
C21 N4 Cu2 107.3(4)
C20 N4 Cu2 108.9(4)
C26 N5 C22 120.0(6)
C26 N5 Cu2 124.7(5)
C22 N5 Cu2 113.5(4)
C28 N6 C32 119.4(6)
C28 N6 Cu2 115.4(5)
C32 N6 Cu2 125.3(5)
C34 N7 Cu1 161.0(6)
C34 N8 C35 119.8(7)
C36 N10 Cu2 162.1(6)
C36 N11 C37 117.8(7)
N7 C34 N8 175.0(9)
N9 C35 N8 173.8(8)
N10 C36 N11 172.0(8)
N12 C37 N11 174.2(7)
N2 C15 C16 120.5(7)
N2 C15 C14 116.1(5)
C16 C15 C14 123.4(6)
C4 C3 C2 118.8(7)
C4 C3 H3 120.6
C2 C3 H3 120.6
C9 C10 C11 119.5(7)
C9 C10 H10 120.3
C11 C10 H10 120.3
C13 C12 C11 117.9(6)
C13 C12 H12 121.1
C11 C12 H12 121.1
C10 C11 C12 119.3(6)
C10 C11 H11 120.4
C12 C11 H11 120.4
N6 C28 C29 121.8(7)
N6 C28 C27 115.1(6)
C29 C28 C27 123.0(6)
C17 C16 C15 119.4(7)
C17 C16 H16 120.3
C15 C16 H16 120.3
O1 C1 C6 121.3(6)
O1 C1 C2 120.4(6)
C6 C1 C2 118.3(5)
N1 C14 C15 109.2(6)
N1 C14 H14A 109.8
C15 C14 H14A 109.8
N1 C14 H14B 109.8
C15 C14 H14B 109.8
H14A C14 H14B 108.3
C1 C2 C3 120.0(6)
C1 C2 C7 118.6(6)
C3 C2 C7 121.4(6)
C5 C6 C1 121.2(6)
C5 C6 C20 120.6(6)
C1 C6 C20 118.2(5)
N4 C20 C6 113.2(5)
N4 C20 H20A 108.9
C6 C20 H20A 108.9
N4 C20 H20B 108.9
C6 C20 H20B 108.9
H20A C20 H20B 107.8
C4 C5 C6 119.7(7)
C4 C5 H5 120.1
C6 C5 H5 120.1
C2 C7 N1 112.7(5)
C2 C7 H7A 109.1
N1 C7 H7A 109.1
C2 C7 H7B 109.1
N1 C7 H7B 109.1
H7A C7 H7B 107.8
C3 C4 C5 121.9(5)
C3 C4 Cl1 118.4(6)
C5 C4 Cl1 119.6(6)
C19 C18 C17 118.8(7)
C19 C18 H18 120.6
C17 C18 H18 120.6
N3 C13 C12 123.3(7)
N3 C13 H13 118.4
C12 C13 H13 118.4
N2 C19 C18 122.0(6)
N2 C19 H19 119.0
C18 C19 H19 119.0
C30 C29 C28 118.7(7)
C30 C29 H29 120.7
C28 C29 H29 120.7
N4 C27 C28 109.7(6)
N4 C27 H27A 109.7
C28 C27 H27A 109.7
N4 C27 H27B 109.7
C28 C27 H27B 109.7
H27A C27 H27B 108.2
N3 C9 C10 122.0(6)
N3 C9 C8 114.7(6)
C10 C9 C8 123.2(6)
C16 C17 C18 119.7(6)
C16 C17 H17 120.2
C18 C17 H17 120.2
N5 C22 C23 121.1(7)
N5 C22 C21 115.7(6)
C23 C22 C21 123.2(6)
C26 C25 C24 117.3(7)
C26 C25 H25 121.3
C24 C25 H25 121.3
N4 C21 C22 110.5(6)
N4 C21 H21A 109.5
C22 C21 H21A 109.5
N4 C21 H21B 109.5
C22 C21 H21B 109.5
H21A C21 H21B 108.1
C24 C23 C22 118.8(7)
C24 C23 H23 120.6
C22 C23 H23 120.6
N6 C32 C31 121.7(8)
N6 C32 H32 119.1
C31 C32 H32 119.1
C23 C24 C25 120.3(6)
C23 C24 H24 119.9
C25 C24 H24 119.9
C31 C30 C29 119.6(7)
C31 C30 H30 120.2
C29 C30 H30 120.2
N1 C8 C9 109.5(6)
N1 C8 H8A 109.8
C9 C8 H8A 109.8
N1 C8 H8B 109.8
C9 C8 H8B 109.8
H8A C8 H8B 108.2
N5 C26 C25 122.5(7)
N5 C26 H26 118.8
C25 C26 H26 118.8
C30 C31 C32 118.8(7)
C30 C31 H31 120.6
C32 C31 H31 120.6
N13 C38 C39 176.7(10)
C38 C39 H39A 109.5
C38 C39 H39B 109.5
H39A C39 H39B 109.5
C38 C39 H39C 109.5
H39A C39 H39C 109.5
H39B C39 H39C 109.5
N14 C40 C41 176.0(10)
C40 C41 H41A 109.5
C40 C41 H41B 109.5
H41A C41 H41B 109.5
C40 C41 H41C 109.5
H41A C41 H41C 109.5
H41B C41 H41C 109.5
F2 P1 F5 92.4(5)
F2 P1 F3 88.6(5)
F5 P1 F3 93.3(4)
F2 P1 F4 175.6(5)
F5 P1 F4 92.0(4)
F3 P1 F4 91.6(4)
F2 P1 F1 91.6(5)
F5 P1 F1 88.6(4)
F3 P1 F1 178.1(4)
F4 P1 F1 88.1(4)
F2 P1 F6 88.0(5)
F5 P1 F6 177.6(4)
F3 P1 F6 89.0(4)
F4 P1 F6 87.6(4)
F1 P1 F6 89.1(4)

loop_
_geom_bond_atom_site_label_1
_geom_bond_atom_site_label_2
_geom_bond_distance
Cu1 N7 1.972(6)
Cu1 N3 1.972(5)
Cu1 N2 1.980(5)
Cu1 N1 2.058(6)
Cu1 O1 2.190(5)
Cu2 N10 1.961(5)
Cu2 N5 1.993(5)
Cu2 N6 2.000(5)
Cu2 N4 2.046(5)
Cu2 O1 2.190(5)
O1 C1 1.331(6)
N1 C14 1.486(9)
N1 C7 1.494(9)
N1 C8 1.500(9)
N2 C19 1.344(9)
N2 C15 1.362(9)
N3 C9 1.351(9)
N3 C13 1.355(8)
N4 C27 1.476(9)
N4 C21 1.481(9)
N4 C20 1.504(9)
N5 C26 1.337(9)
N5 C22 1.347(9)
N6 C28 1.322(9)
N6 C32 1.354(9)
N7 C34 1.160(8)
N8 C34 1.288(9)
N8 C35 1.342(11)
N9 C35 1.165(11)
N10 C36 1.174(8)
N11 C36 1.286(9)
N11 C37 1.324(10)
N12 C37 1.159(10)
Cl1 C4 1.751(6)
C15 C16 1.396(9)
C15 C14 1.507(10)
C3 C4 1.370(11)
C3 C2 1.427(10)
C3 H3 0.9500
C10 C9 1.385(9)
C10 C11 1.389(11)
C10 H10 0.9500
C12 C13 1.388(9)
C12 C11 1.395(11)
C12 H12 0.9500
C11 H11 0.9500
C28 C29 1.390(10)
C28 C27 1.509(10)
C16 C17 1.371(11)
C16 H16 0.9500
C1 C6 1.402(10)
C1 C2 1.415(10)
C14 H14A 0.9900
C14 H14B 0.9900
C2 C7 1.488(10)
C6 C5 1.383(9)
C6 C20 1.512(10)
C20 H20A 0.9900
C20 H20B 0.9900
C5 C4 1.383(11)
C5 H5 0.9500
C7 H7A 0.9900
C7 H7B 0.9900
C18 C19 1.378(9)
C18 C17 1.392(11)
C18 H18 0.9500
C13 H13 0.9500
C19 H19 0.9500
C29 C30 1.384(11)
C29 H29 0.9500
C27 H27A 0.9900
C27 H27B 0.9900
C9 C8 1.516(10)
C17 H17 0.9500
C22 C23 1.397(10)
C22 C21 1.486(11)
C25 C26 1.397(9)
C25 C24 1.401(11)
C25 H25 0.9500
C21 H21A 0.9900
C21 H21B 0.9900
C23 C24 1.381(12)
C23 H23 0.9500
C32 C31 1.380(10)
C32 H32 0.9500
C24 H24 0.9500
C30 C31 1.370(12)
C30 H30 0.9500
C8 H8A 0.9900
C8 H8B 0.9900
C26 H26 0.9500
C31 H31 0.9500
N13 C38 1.098(11)
C38 C39 1.492(13)
C39 H39A 0.9800
C39 H39B 0.9800
C39 H39C 0.9800
N14 C40 1.129(11)
C40 C41 1.482(14)
C41 H41A 0.9800
C41 H41B 0.9800
C41 H41C 0.9800
P1 F2 1.545(7)
P1 F5 1.556(6)
P1 F3 1.566(7)
P1 F4 1.568(6)
P1 F1 1.590(7)
P1 F6 1.619(7)
